data_1505761
loop_
_publ_author_name
'Sonoda, Yoriko'
'Goto, Midori'
'Tsuzuki, Seiji'
'Tamaoki, Nobuyuki'

_publ_section_title
;
 Fluorescence spectroscopic properties and crystal structure of a series
 of donor-acceptor diphenylpolyenes.
;
_journal_issue 50
_journal_name_full 'The journal of physical chemistry. A'
_journal_page_first 13379
_journal_page_last 13387
_journal_paper_doi 10.1021/jp064937j
_journal_volume 110
_journal_year 2006
_chemical_formula_sum 'C22 H23 N O3'
_chemical_formula_weight 349.41
_chemical_name_systematic
; 
 ? 
;
_space_group_IT_number 2
_symmetry_cell_setting triclinic
_symmetry_space_group_name_Hall '-P 1'
_symmetry_space_group_name_H-M 'P -1'
_atom_sites_solution_hydrogens geom
_atom_sites_solution_primary direct
_atom_sites_solution_secondary difmap
_audit_creation_method SHELXL-97
_cell_angle_alpha 74.950(2)
_cell_angle_beta 82.264(2)
_cell_angle_gamma 77.374(2)
_cell_formula_units_Z 2
_cell_length_a 8.0445(9)
_cell_length_b 8.5236(9)
_cell_length_c 14.1707(15)
_cell_measurement_reflns_used 2473
_cell_measurement_temperature 183(2)
_cell_measurement_theta_max 28.048
_cell_measurement_theta_min 2.522
_cell_volume 912.51(17)
_computing_cell_refinement 'Bruker SMART'
_computing_data_collection 'Bruker SMART'
_computing_data_reduction 'Bruker SAINT'
_computing_molecular_graphics 'Bruker SHELXTL'
_computing_publication_material 'Bruker SHELXTL'
_computing_structure_refinement 'SHELXL-97 (Sheldrick, 1997)'
_computing_structure_solution 'SHELXS-97 (Sheldrick, 1990)'
_diffrn_ambient_temperature 183(2)
_diffrn_detector_area_resol_mean 8.366
_diffrn_measured_fraction_theta_full 0.994
_diffrn_measured_fraction_theta_max 0.885
_diffrn_measurement_device_type 'CCD area detector'
_diffrn_measurement_method 'phi and omega scans'
_diffrn_radiation_monochromator graphite
_diffrn_radiation_source 'rotating unit'
_diffrn_radiation_type MoK\a
_diffrn_radiation_wavelength 0.71073
_diffrn_reflns_av_R_equivalents 0.0748
_diffrn_reflns_av_sigmaI/netI 0.0501
_diffrn_reflns_limit_h_max 10
_diffrn_reflns_limit_h_min -10
_diffrn_reflns_limit_k_max 8
_diffrn_reflns_limit_k_min -11
_diffrn_reflns_limit_l_max 18
_diffrn_reflns_limit_l_min -18
_diffrn_reflns_number 5656
_diffrn_reflns_theta_full 26.22
_diffrn_reflns_theta_max 28.17
_diffrn_reflns_theta_min 1.49
_diffrn_standards_decay_% 0.0
_diffrn_standards_interval_time 811
_diffrn_standards_number 84
_exptl_absorpt_coefficient_mu 0.084
_exptl_absorpt_correction_T_max 0.9992
_exptl_absorpt_correction_T_min 0.9752
_exptl_absorpt_correction_type multi-scan
_exptl_absorpt_process_details sadabs
_exptl_crystal_colour orange
_exptl_crystal_density_diffrn 1.272
_exptl_crystal_density_method 'not measured'
_exptl_crystal_description needle
_exptl_crystal_F_000 372
_exptl_crystal_size_max 0.30
_exptl_crystal_size_mid 0.05
_exptl_crystal_size_min 0.01
_refine_diff_density_max 0.246
_refine_diff_density_min -0.458
_refine_diff_density_rms 0.106
_refine_ls_extinction_method none
_refine_ls_goodness_of_fit_ref 0.820
_refine_ls_hydrogen_treatment constr
_refine_ls_matrix_type full
_refine_ls_number_parameters 236
_refine_ls_number_reflns 3973
_refine_ls_number_restraints 0
_refine_ls_restrained_S_all 0.820
_refine_ls_R_factor_all 0.0726
_refine_ls_R_factor_gt 0.0573
_refine_ls_shift/su_max 0.000
_refine_ls_shift/su_mean 0.000
_refine_ls_structure_factor_coef Fsqd
_refine_ls_weighting_details 'calc w=1/[\s^2^(Fo^2^)+(0.2000P)^2^+0.0000P] where P=(Fo^2^+2Fc^2^)/3'
_refine_ls_weighting_scheme calc
_refine_ls_wR_factor_gt 0.1614
_refine_ls_wR_factor_ref 0.1878
_reflns_number_gt 2892
_reflns_number_total 3973
_reflns_threshold_expression >2sigma(I)
_cod_data_source_file jp064937jsi20060801_084330.cif
_cod_data_source_block sonoia
_cod_depositor_comments
;
The following automatic conversions were performed:

'_symmetry_cell_setting' value 'Triclinic' changed to 'triclinic'
according to /home/saulius/struct/CIF-dictionaries/cif_core.dic
dictionary named 'cif_core.dic' version 2.4.1 from 2010-06-29.

Automatic conversion script
Id: cif_fix_values 1715 2011-07-08 13:25:40Z adriana 
;
_cod_original_sg_symbol_H-M P-1
_cod_database_code 1505761

loop_
_symmetry_equiv_pos_as_xyz
'x, y, z'
'-x, -y, -z'

loop_
_atom_site_label
_atom_site_type_symbol
_atom_site_fract_x
_atom_site_fract_y
_atom_site_fract_z
_atom_site_U_iso_or_equiv
_atom_site_adp_type
_atom_site_occupancy
_atom_site_symmetry_multiplicity
_atom_site_calc_flag
_atom_site_refinement_flags
O1 O 0.17537(16) 2.14936(12) -0.30268(8) 0.0559(3) Uani 1 1 d .
O2 O 0.35826(16) 2.10199(13) -0.42255(8) 0.0591(4) Uani 1 1 d .
O3 O 0.27392(13) 0.06212(11) 0.26655(7) 0.0387(3) Uani 1 1 d .
N1 N 0.27837(16) 2.05498(14) -0.34415(8) 0.0374(3) Uani 1 1 d .
C1 C 0.22344(17) 1.65410(16) -0.17354(9) 0.0334(3) Uani 1 1 d .
H1 H 0.1560 1.6150 -0.1153 0.040 Uiso 1 1 calc R
C2 C 0.20446(17) 1.82203(16) -0.21405(9) 0.0344(3) Uani 1 1 d .
H2 H 0.1254 1.8984 -0.1838 0.041 Uiso 1 1 calc R
C3 C 0.30221(16) 1.87743(15) -0.29933(9) 0.0299(3) Uani 1 1 d .
C4 C 0.42030(17) 1.76960(16) -0.34452(9) 0.0334(3) Uani 1 1 d .
H4 H 0.4867 1.8097 -0.4030 0.040 Uiso 1 1 calc R
C5 C 0.43877(16) 1.60245(15) -0.30221(9) 0.0328(3) Uani 1 1 d .
H5 H 0.5206 1.5272 -0.3319 0.039 Uiso 1 1 calc R
C6 C 0.34090(16) 1.54020(15) -0.21710(9) 0.0284(3) Uani 1 1 d .
C7 C 0.36540(16) 1.36155(15) -0.17796(9) 0.0321(3) Uani 1 1 d .
H7 H 0.4566 1.2966 -0.2092 0.038 Uiso 1 1 calc R
C8 C 0.27413(16) 1.27811(15) -0.10292(9) 0.0311(3) Uani 1 1 d .
H8 H 0.1826 1.3395 -0.0698 0.037 Uiso 1 1 calc R
C9 C 0.30757(16) 1.10089(15) -0.06998(9) 0.0325(3) Uani 1 1 d .
H9 H 0.3981 1.0404 -0.1042 0.039 Uiso 1 1 calc R
C10 C 0.21984(16) 1.01456(15) 0.00588(9) 0.0320(3) Uani 1 1 d .
H10 H 0.1297 1.0753 0.0402 0.038 Uiso 1 1 calc R
C11 C 0.25230(16) 0.83740(15) 0.03879(9) 0.0315(3) Uani 1 1 d .
H11 H 0.3418 0.7759 0.0044 0.038 Uiso 1 1 calc R
C12 C 0.16394(16) 0.75315(15) 0.11522(9) 0.0310(3) Uani 1 1 d .
H12 H 0.0752 0.8173 0.1484 0.037 Uiso 1 1 calc R
C13 C 0.18921(15) 0.57432(15) 0.15278(9) 0.0278(3) Uani 1 1 d .
C14 C 0.10841(16) 0.50790(15) 0.24299(9) 0.0319(3) Uani 1 1 d .
H14 H 0.0341 0.5810 0.2776 0.038 Uiso 1 1 calc R
C15 C 0.13239(17) 0.33895(16) 0.28423(9) 0.0330(3) Uani 1 1 d .
H15 H 0.0766 0.2977 0.3464 0.040 Uiso 1 1 calc R
C16 C 0.23908(16) 0.23052(15) 0.23366(9) 0.0294(3) Uani 1 1 d .
C17 C 0.31712(17) 0.29352(15) 0.14217(9) 0.0323(3) Uani 1 1 d .
H17 H 0.3872 0.2199 0.1064 0.039 Uiso 1 1 calc R
C18 C 0.29390(16) 0.46168(15) 0.10289(9) 0.0310(3) Uani 1 1 d .
H18 H 0.3499 0.5023 0.0407 0.037 Uiso 1 1 calc R
C19 C 0.19531(18) -0.00782(16) 0.36053(9) 0.0343(3) Uani 1 1 d .
H19A H 0.0693 0.0233 0.3604 0.041 Uiso 1 1 calc R
H19B H 0.2310 0.0347 0.4118 0.041 Uiso 1 1 calc R
C20 C 0.25024(18) -0.19361(15) 0.38148(9) 0.0347(3) Uani 1 1 d .
H20A H 0.3749 -0.2240 0.3879 0.042 Uiso 1 1 calc R
H20B H 0.2265 -0.2335 0.3259 0.042 Uiso 1 1 calc R
C21 C 0.15627(17) -0.27722(15) 0.47539(9) 0.0345(3) Uani 1 1 d .
H21A H 0.1713 -0.2289 0.5294 0.041 Uiso 1 1 calc R
H21B H 0.0326 -0.2539 0.4664 0.041 Uiso 1 1 calc R
C22 C 0.21859(18) -0.46337(16) 0.50432(10) 0.0401(4) Uani 1 1 d .
H22A H 0.1988 -0.5128 0.4526 0.060 Uiso 1 1 calc R
H22B H 0.1561 -0.5100 0.5659 0.060 Uiso 1 1 calc R
H22C H 0.3411 -0.4874 0.5131 0.060 Uiso 1 1 calc R

loop_
_atom_site_aniso_label
_atom_site_aniso_U_11
_atom_site_aniso_U_22
_atom_site_aniso_U_33
_atom_site_aniso_U_23
_atom_site_aniso_U_13
_atom_site_aniso_U_12
O1 0.0811(8) 0.0265(5) 0.0497(6) -0.0086(4) 0.0069(6) 0.0035(5)
O2 0.0751(8) 0.0366(6) 0.0510(7) 0.0054(5) 0.0149(6) -0.0108(5)
O3 0.0541(6) 0.0215(5) 0.0343(5) -0.0048(4) 0.0106(4) -0.0053(4)
N1 0.0473(7) 0.0269(6) 0.0355(6) -0.0021(5) -0.0055(5) -0.0067(5)
C1 0.0374(7) 0.0283(7) 0.0296(6) -0.0037(5) 0.0047(5) -0.0040(5)
C2 0.0412(7) 0.0265(7) 0.0317(7) -0.0079(5) 0.0014(5) 0.0001(5)
C3 0.0351(7) 0.0241(6) 0.0298(6) -0.0037(5) -0.0055(5) -0.0054(5)
C4 0.0347(7) 0.0323(7) 0.0300(6) -0.0040(5) 0.0030(5) -0.0072(5)
C5 0.0331(7) 0.0296(7) 0.0331(7) -0.0089(5) 0.0015(5) -0.0012(5)
C6 0.0300(6) 0.0254(6) 0.0296(6) -0.0060(5) -0.0047(5) -0.0037(5)
C7 0.0337(7) 0.0251(7) 0.0343(7) -0.0066(5) -0.0018(5) 0.0000(5)
C8 0.0330(7) 0.0249(6) 0.0335(7) -0.0059(5) -0.0048(5) -0.0017(5)
C9 0.0344(7) 0.0252(7) 0.0354(7) -0.0055(5) -0.0047(5) -0.0015(5)
C10 0.0327(7) 0.0255(7) 0.0350(7) -0.0056(5) -0.0039(5) -0.0009(5)
C11 0.0316(7) 0.0256(6) 0.0340(7) -0.0053(5) -0.0022(5) -0.0011(5)
C12 0.0316(7) 0.0250(6) 0.0329(6) -0.0061(5) -0.0019(5) 0.0006(5)
C13 0.0272(6) 0.0255(6) 0.0295(6) -0.0060(5) -0.0020(5) -0.0031(5)
C14 0.0334(7) 0.0269(6) 0.0329(7) -0.0094(5) 0.0047(5) -0.0024(5)
C15 0.0370(7) 0.0292(7) 0.0299(6) -0.0060(5) 0.0077(5) -0.0078(5)
C16 0.0344(7) 0.0221(6) 0.0303(6) -0.0057(5) 0.0005(5) -0.0053(5)
C17 0.0375(7) 0.0276(6) 0.0296(6) -0.0099(5) 0.0042(5) -0.0022(5)
C18 0.0353(7) 0.0279(6) 0.0267(6) -0.0048(5) 0.0033(5) -0.0049(5)
C19 0.0427(8) 0.0274(7) 0.0289(7) -0.0033(5) 0.0064(5) -0.0081(5)
C20 0.0421(7) 0.0255(7) 0.0339(7) -0.0052(5) 0.0018(5) -0.0064(5)
C21 0.0384(7) 0.0298(7) 0.0316(7) -0.0037(5) 0.0018(5) -0.0060(5)
C22 0.0465(8) 0.0321(7) 0.0359(7) -0.0011(5) 0.0029(6) -0.0080(6)

loop_
_atom_type_symbol
_atom_type_description
_atom_type_scat_dispersion_real
_atom_type_scat_dispersion_imag
_atom_type_scat_source
C C 0.0033 0.0000 'International Tables Vol C Tables 4.2.6.8 and 6.1.1.4'
H H 0.0000 0.0000 'International Tables Vol C Tables 4.2.6.8 and 6.1.1.4'
O O 0.0106 0.0000 'International Tables Vol C Tables 4.2.6.8 and 6.1.1.4'
N N 0.0061 0.0000 'International Tables Vol C Tables 4.2.6.8 and 6.1.1.4'

loop_
_geom_angle_atom_site_label_1
_geom_angle_atom_site_label_2
_geom_angle_atom_site_label_3
_geom_angle
C16 O3 C19 117.45(10)
O2 N1 O1 123.09(11)
O2 N1 C3 118.58(11)
O1 N1 C3 118.30(11)
C2 C1 C6 120.98(12)
C2 C1 H1 119.5
C6 C1 H1 119.5
C1 C2 C3 118.98(12)
C1 C2 H2 120.5
C3 C2 H2 120.5
C2 C3 C4 122.00(11)
C2 C3 N1 119.09(12)
C4 C3 N1 118.91(11)
C5 C4 C3 118.10(11)
C5 C4 H4 121.0
C3 C4 H4 121.0
C4 C5 C6 122.07(12)
C4 C5 H5 119.0
C6 C5 H5 119.0
C5 C6 C1 117.86(11)
C5 C6 C7 118.80(11)
C1 C6 C7 123.34(12)
C8 C7 C6 127.55(12)
C8 C7 H7 116.2
C6 C7 H7 116.2
C7 C8 C9 123.48(12)
C7 C8 H8 118.3
C9 C8 H8 118.3
C10 C9 C8 124.63(13)
C10 C9 H9 117.7
C8 C9 H9 117.7
C9 C10 C11 124.83(13)
C9 C10 H10 117.6
C11 C10 H10 117.6
C12 C11 C10 124.02(12)
C12 C11 H11 118.0
C10 C11 H11 118.0
C11 C12 C13 127.17(12)
C11 C12 H12 116.4
C13 C12 H12 116.4
C14 C13 C18 116.88(11)
C14 C13 C12 119.78(11)
C18 C13 C12 123.34(11)
C15 C14 C13 122.43(12)
C15 C14 H14 118.8
C13 C14 H14 118.8
C14 C15 C16 119.32(12)
C14 C15 H15 120.3
C16 C15 H15 120.3
O3 C16 C17 115.74(11)
O3 C16 C15 124.95(11)
C17 C16 C15 119.31(11)
C18 C17 C16 120.62(11)
C18 C17 H17 119.7
C16 C17 H17 119.7
C17 C18 C13 121.39(11)
C17 C18 H18 119.3
C13 C18 H18 119.3
O3 C19 C20 108.37(11)
O3 C19 H19A 110.0
C20 C19 H19A 110.0
O3 C19 H19B 110.0
C20 C19 H19B 110.0
H19A C19 H19B 108.4
C19 C20 C21 111.14(11)
C19 C20 H20A 109.4
C21 C20 H20A 109.4
C19 C20 H20B 109.4
C21 C20 H20B 109.4
H20A C20 H20B 108.0
C22 C21 C20 113.03(11)
C22 C21 H21A 109.0
C20 C21 H21A 109.0
C22 C21 H21B 109.0
C20 C21 H21B 109.0
H21A C21 H21B 107.8
C21 C22 H22A 109.5
C21 C22 H22B 109.5
H22A C22 H22B 109.5
C21 C22 H22C 109.5
H22A C22 H22C 109.5
H22B C22 H22C 109.5

loop_
_geom_bond_atom_site_label_1
_geom_bond_atom_site_label_2
_geom_bond_distance
O1 N1 1.2256(16)
O2 N1 1.2236(15)
O3 C16 1.3667(15)
O3 C19 1.4335(15)
N1 C3 1.4619(16)
C1 C2 1.3795(18)
C1 C6 1.4034(19)
C1 H1 0.9500
C2 C3 1.3827(18)
C2 H2 0.9500
C3 C4 1.3847(19)
C4 C5 1.3781(17)
C4 H4 0.9500
C5 C6 1.3967(17)
C5 H5 0.9500
C6 C7 1.4577(16)
C7 C8 1.3420(17)
C7 H7 0.9500
C8 C9 1.4360(17)
C8 H8 0.9500
C9 C10 1.3443(19)
C9 H9 0.9500
C10 C11 1.4355(17)
C10 H10 0.9500
C11 C12 1.3438(17)
C11 H11 0.9500
C12 C13 1.4561(16)
C12 H12 0.9500
C13 C14 1.3924(17)
C13 C18 1.4034(17)
C14 C15 1.3872(17)
C14 H14 0.9500
C15 C16 1.3914(19)
C15 H15 0.9500
C16 C17 1.3893(17)
C17 C18 1.3769(17)
C17 H17 0.9500
C18 H18 0.9500
C19 C20 1.5088(18)
C19 H19A 0.9900
C19 H19B 0.9900
C20 C21 1.5240(17)
C20 H20A 0.9900
C20 H20B 0.9900
C21 C22 1.5188(18)
C21 H21A 0.9900
C21 H21B 0.9900
C22 H22A 0.9800
C22 H22B 0.9800
C22 H22C 0.9800

loop_
_geom_torsion_atom_site_label_1
_geom_torsion_atom_site_label_2
_geom_torsion_atom_site_label_3
_geom_torsion_atom_site_label_4
_geom_torsion
C6 C1 C2 C3 0.6(2)
C1 C2 C3 C4 -0.9(2)
C1 C2 C3 N1 178.03(10)
O2 N1 C3 C2 -175.83(11)
O1 N1 C3 C2 2.08(19)
O2 N1 C3 C4 3.18(19)
O1 N1 C3 C4 -178.91(12)
C2 C3 C4 C5 0.16(19)
N1 C3 C4 C5 -178.81(10)
C3 C4 C5 C6 1.00(19)
C4 C5 C6 C1 -1.34(19)
C4 C5 C6 C7 178.71(11)
C2 C1 C6 C5 0.52(19)
C2 C1 C6 C7 -179.53(11)
C5 C6 C7 C8 -173.58(12)
C1 C6 C7 C8 6.5(2)
C6 C7 C8 C9 179.57(11)
C7 C8 C9 C10 178.92(12)
C8 C9 C10 C11 179.71(10)
C9 C10 C11 C12 179.56(12)
C10 C11 C12 C13 179.97(11)
C11 C12 C13 C14 168.26(11)
C11 C12 C13 C18 -11.1(2)
C18 C13 C14 C15 1.81(19)
C12 C13 C14 C15 -177.61(11)
C13 C14 C15 C16 -0.9(2)
C19 O3 C16 C17 -179.78(10)
C19 O3 C16 C15 -0.4(2)
C14 C15 C16 O3 179.57(11)
C14 C15 C16 C17 -1.1(2)
O3 C16 C17 C18 -178.57(11)
C15 C16 C17 C18 2.0(2)
C16 C17 C18 C13 -1.0(2)
C14 C13 C18 C17 -0.85(18)
C12 C13 C18 C17 178.55(11)
C16 O3 C19 C20 179.64(10)
O3 C19 C20 C21 -173.89(10)
C19 C20 C21 C22 -174.95(11)
